data_4323903
loop_
_publ_author_name
'Naoto Koike'
'Hidehiro Uekusa'
'Yuji Ohashi'
'Chokto Harnoode'
'Fusao Kitamura'
'Takeo Ohsaka'
'Koichi Tokuda'

_publ_section_title
;
 Relationship between the Skew Angle and Interplanar Distance in Four
 Bis(phthalocyaninato)lanthanide(III) Tetrabutylammonium Salts
 ([NBun4][LnIIIPc2]; Ln = Nd, Gd, Ho, Lu)
;
_journal_name_full 'Inorganic Chemistry'
_journal_page_first 5798
_journal_page_last 5804
_journal_paper_doi 10.1021/ic960158d
_journal_volume 35
_journal_year 1996
_chemical_formula_sum 'C80 H68 N17 Nd'
_chemical_formula_weight 1411.75
_chemical_name_systematic
; 
tetrabutylammonium bis(phtahlocyaninato)-neodymium(iii) 
;
_space_group_IT_number 130
_symmetry_cell_setting tetragonal
_symmetry_space_group_name_Hall '-P 4a 2ac'
_symmetry_space_group_name_H-M 'P 4/n c c :2'
_atom_sites_solution_hydrogens geom
_atom_sites_solution_primary direct
_atom_sites_solution_secondary difmap
_audit_creation_method SHELXL
_cell_angle_alpha 90.00
_cell_angle_beta 90.00
_cell_angle_gamma 90.00
_cell_formula_units_Z 4
_cell_length_a 17.0545(6)
_cell_length_b 17.0545(6)
_cell_length_c 22.807(3)
_cell_measurement_temperature 296(2)
_cell_volume 6633.6(9)
_computing_structure_refinement 'SHELXL-93 (Sheldrick, 1993)'
_computing_structure_solution 'SAPI-91 (Fan Hai-Fu, 1991)'
_diffrn_ambient_temperature 296(2)
_diffrn_measurement_device
;Rigaku Catg, R-Axis IIcs, Weissenberg type diffractometer diffractometer
with Imaging plates
;
_diffrn_measurement_method 'Imaging Plate'
_diffrn_radiation_monochromator graphite
_diffrn_radiation_source 'fine-focus sealed tube'
_diffrn_radiation_type MoK\a
_diffrn_radiation_wavelength 0.71073
_diffrn_reflns_av_R_equivalents 0.0785
_diffrn_reflns_av_sigmaI/netI 0.0464
_diffrn_reflns_limit_h_max 19
_diffrn_reflns_limit_h_min -22
_diffrn_reflns_limit_k_max 17
_diffrn_reflns_limit_k_min -19
_diffrn_reflns_limit_l_max 15
_diffrn_reflns_limit_l_min -29
_diffrn_reflns_number 16457
_diffrn_reflns_theta_max 27.55
_diffrn_reflns_theta_min 2.15
_diffrn_standards_interval_count 100
_diffrn_standards_number 3
_exptl_absorpt_coefficient_mu 0.844
_exptl_absorpt_correction_type n
_exptl_crystal_colour 'dark purple'
_exptl_crystal_density_diffrn 1.414
_exptl_crystal_description prism
_exptl_crystal_F_000 2908
_exptl_crystal_size_max 0.40
_exptl_crystal_size_mid 0.30
_exptl_crystal_size_min 0.20
_refine_diff_density_max .518
_refine_diff_density_min -.764
_refine_diff_density_rms .076
_refine_ls_extinction_method none
_refine_ls_goodness_of_fit_all 1.060
_refine_ls_goodness_of_fit_obs 1.147
_refine_ls_hydrogen_treatment refxyz
_refine_ls_matrix_type full
_refine_ls_number_parameters 247
_refine_ls_number_reflns 3239
_refine_ls_number_restraints 12
_refine_ls_restrained_S_all 1.170
_refine_ls_restrained_S_obs 1.151
_refine_ls_R_factor_all 0.0846
_refine_ls_R_factor_obs 0.0506
_refine_ls_shift/esd_max 0.002
_refine_ls_shift/esd_mean 0.000
_refine_ls_structure_factor_coef Fsqd
_refine_ls_weighting_details 'w=1/[s^2^(Fo^2^)+( 0.0649P)^2^+9.0573P] where P=(Fo^2^+2Fc^2^)/3'
_refine_ls_weighting_scheme calc
_refine_ls_wR_factor_all 0.1663
_refine_ls_wR_factor_obs 0.1297
_reflns_number_observed 2428
_reflns_number_total 3741
_reflns_observed_criterion >2sigma(I)
_cod_data_source_file ic960158d_1.cif
_cod_data_source_block ndpc2
_cod_depositor_comments
;
The following automatic conversions were performed:

'_refine_ls_weighting_scheme' value 'calc w=1/[s^2^(Fo^2^)+(
0.0649P)^2^+9.0573P] where P=(Fo^2^+2Fc^2^)/3' was changed to 'calc'.
New tag '_refine_ls_weighting_details' was created. The value of the
new tag was set to 'w=1/[s^2^(Fo^2^)+( 0.0649P)^2^+9.0573P] where
P=(Fo^2^+2Fc^2^)/3'.

Automatic conversion script
Id: cif_fix_values 3143 2015-03-26 13:38:13Z robertas 
;
_cod_original_cell_volume 6633.6(10)
_cod_original_sg_symbol_H-M 'P 4/n c c'
_cod_database_code 4323903

loop_
_symmetry_equiv_pos_as_xyz
'x, y, z'
'-x+1/2, y, z+1/2'
'x, -y+1/2, z+1/2'
'-x+1/2, -y+1/2, z'
'y, x, z+1/2'
'-y+1/2, x, z'
'y, -x+1/2, z'
'-y+1/2, -x+1/2, z+1/2'
'-x, -y, -z'
'x-1/2, -y, -z-1/2'
'-x, y-1/2, -z-1/2'
'x-1/2, y-1/2, -z'
'-y, -x, -z-1/2'
'y-1/2, -x, -z'
'-y, x-1/2, -z'
'y-1/2, x-1/2, -z-1/2'

loop_
_atom_site_aniso_label
_atom_site_aniso_U_11
_atom_site_aniso_U_22
_atom_site_aniso_U_33
_atom_site_aniso_U_23
_atom_site_aniso_U_13
_atom_site_aniso_U_12
Nd1 0.0405(4) 0.040 0.0388(2) 0.000 0.000 0.000
N1 0.041(2) 0.044(2) 0.049(2) -0.004(2) 0.0018(15) 0.0001(14)
N2 0.048(2) 0.046(2) 0.056(3) -0.002(2) 0.003(2) 0.001(2)
N3 0.049(2) 0.051(2) 0.045(3) 0.003(2) 0.000(2) 0.002(2)
N4 0.059(2) 0.044(2) 0.060(3) 0.004(2) 0.004(2) -0.006(2)
N5 0.143(15) 0.135 0.036(5) 0.000 0.000 0.000
C1 0.048(3) 0.050(2) 0.050(3) -0.001(2) 0.002(2) 0.005(2)
C2 0.048(3) 0.045(3) 0.059(3) -0.004(2) -0.001(2) 0.003(2)
C3 0.053(3) 0.053(3) 0.071(4) -0.006(2) 0.003(2) 0.003(2)
C4 0.064(3) 0.053(3) 0.092(5) -0.012(3) 0.004(3) 0.012(3)
C5 0.074(4) 0.044(3) 0.101(5) -0.014(3) 0.008(3) 0.001(3)
C6 0.054(3) 0.050(3) 0.087(4) -0.006(2) 0.006(3) -0.006(2)
C7 0.051(3) 0.046(3) 0.055(3) -0.004(2) 0.003(2) 0.002(2)
C8 0.055(3) 0.038(2) 0.048(3) -0.002(2) 0.000(2) 0.000(2)
C9 0.059(3) 0.041(2) 0.051(2) 0.002(2) 0.001(2) -0.001(2)
C10 0.068(3) 0.051(3) 0.058(4) 0.002(2) -0.001(2) 0.006(2)
C11 0.083(4) 0.050(3) 0.085(5) 0.005(3) 0.006(3) 0.002(3)
C12 0.098(5) 0.050(4) 0.119(7) 0.018(4) 0.000(4) 0.012(3)
C13 0.092(5) 0.066(4) 0.119(7) 0.018(4) 0.001(4) 0.032(4)
C14 0.067(4) 0.067(4) 0.091(5) 0.007(3) -0.005(3) 0.016(3)
C15 0.064(3) 0.050(3) 0.055(3) 0.004(2) -0.001(2) 0.011(2)
C16 0.051(3) 0.053(3) 0.046(2) 0.000(2) -0.001(2) 0.006(2)

loop_
_atom_site_label
_atom_site_type_symbol
_atom_site_fract_x
_atom_site_fract_y
_atom_site_fract_z
_atom_site_U_iso_or_equiv
_atom_site_thermal_displace_type
_atom_site_occupancy
_atom_site_calc_flag
_atom_site_refinement_flags
_atom_site_disorder_group
Nd1 Nd 0.2500 0.2500 0.04916(2) 0.0398(2) Uani 1 d S .
N1 N 0.2797(2) 0.1372(2) -0.0179(2) 0.0446(8) Uani 1 d . .
N2 N 0.4216(2) 0.1509(2) -0.0273(2) 0.0501(9) Uani 1 d . .
N3 N 0.2918(2) 0.1411(2) 0.1172(2) 0.0485(9) Uani 1 d . .
N4 N 0.1700(2) 0.0694(2) 0.1287(2) 0.0544(10) Uani 1 d . .
N5 N 0.2500 0.2500 0.3001(4) 0.105(5) Uani 1 d SD .
C1 C 0.3547(3) 0.1093(3) -0.0253(2) 0.0495(10) Uani 1 d . .
C2 C 0.3527(3) 0.0252(3) -0.0354(2) 0.0507(11) Uani 1 d . .
C3 C 0.4113(3) -0.0300(3) -0.0451(3) 0.0589(13) Uani 1 d . .
C4 C 0.3892(4) -0.1062(3) -0.0549(3) 0.070(2) Uani 1 d . .
C5 C 0.3102(4) -0.1277(3) -0.0562(3) 0.073(2) Uani 1 d . .
C6 C 0.2515(3) -0.0729(3) -0.0472(3) 0.0639(14) Uani 1 d . .
C7 C 0.2738(3) 0.0037(3) -0.0357(2) 0.0508(11) Uani 1 d . .
C8 C 0.2295(3) 0.0759(2) -0.0259(2) 0.0467(10) Uani 1 d . .
C9 C 0.2479(3) 0.0747(3) 0.1261(2) 0.0504(10) Uani 1 d . .
C10 C 0.2993(3) 0.0086(3) 0.1387(3) 0.0589(13) Uani 1 d . .
C11 C 0.2840(4) -0.0694(3) 0.1513(3) 0.073(2) Uani 1 d . .
C12 C 0.3478(4) -0.1169(4) 0.1641(4) 0.089(2) Uani 1 d . .
C13 C 0.4227(5) -0.0879(4) 0.1653(4) 0.092(2) Uani 1 d . .
C14 C 0.4389(4) -0.0093(3) 0.1531(3) 0.075(2) Uani 1 d . .
C15 C 0.3752(3) 0.0388(3) 0.1395(2) 0.0564(12) Uani 1 d . .
C16 C 0.3684(3) 0.1220(3) 0.1266(2) 0.0502(10) Uani 1 d . .
C17 C 0.2301(14) 0.1806(9) 0.3388(8) 0.153(8) Uiso 0.50 d PD .
C17' C 0.2252(19) 0.1802(8) 0.2631(9) 0.192 Uiso 0.50 d PD .
C18 C 0.1803(11) 0.1218(6) 0.3039(11) 0.182(13) Uiso 0.54(3) d PD 1
C19 C 0.2245(9) 0.0459(9) 0.2988(10) 0.160(11) Uiso 0.54(3) d PD 1
C18' C 0.2373(12) 0.1048(6) 0.2971(12) 0.152(12) Uiso 0.46(3) d PD 2
C19' C 0.1587(11) 0.0642(8) 0.3019(13) 0.184(15) Uiso 0.46(3) d PD 2
C20 C 0.1697(7) -0.0226(5) 0.2897(5) 0.147(4) Uiso 1 d D .
H1 H 0.4604(33) -0.0186(31) -0.0456(23) 0.058(16) Uiso 1 d . .
H2 H 0.4250(29) -0.1433(29) -0.0660(23) 0.056(14) Uiso 1 d . .
H3 H 0.2940(33) -0.1824(35) -0.0592(27) 0.076(17) Uiso 1 d . .
H4 H 0.2032(31) -0.0855(30) -0.0470(23) 0.055(15) Uiso 1 d . .
H5 H 0.2292(30) -0.0898(30) 0.1495(26) 0.062(15) Uiso 1 d . .
H6 H 0.3394(39) -0.1675(42) 0.1672(32) 0.106(23) Uiso 1 d . .
H7 H 0.4704(52) -0.1183(52) 0.1631(45) 0.163(35) Uiso 1 d . .
H8 H 0.4926(30) 0.0158(29) 0.1508(26) 0.064(15) Uiso 1 d . .

loop_
_atom_type_symbol
_atom_type_description
_atom_type_scat_dispersion_real
_atom_type_scat_dispersion_imag
_atom_type_scat_source
Nd Nd -.1943 3.0179 'International Tables Vol C Tables 4.2.6.8 and 6.1.1.4'
C C .0033 .0016 'International Tables Vol C Tables 4.2.6.8 and 6.1.1.4'
N N .0061 .0033 'International Tables Vol C Tables 4.2.6.8 and 6.1.1.4'
H H .0000 .0000 'International Tables Vol C Tables 4.2.6.8 and 6.1.1.4'

loop_
_geom_angle_atom_site_label_1
_geom_angle_atom_site_label_2
_geom_angle_atom_site_label_3
_geom_angle
_geom_angle_site_symmetry_1
_geom_angle_site_symmetry_3
_geom_angle_publ_flag
N1 Nd1 N1 68.20(9) 6 . ?
N1 Nd1 N1 104.9(2) 6 7 ?
N1 Nd1 N1 68.20(9) . 7 ?
N1 Nd1 N1 68.20(9) 6 4 ?
N1 Nd1 N1 104.9(2) . 4 ?
N1 Nd1 N1 68.20(9) 7 4 ?
N1 Nd1 N3 107.85(12) 6 . ?
N1 Nd1 N3 75.74(13) . . ?
N1 Nd1 N3 116.32(12) 7 . ?
N1 Nd1 N3 175.02(11) 4 . ?
N1 Nd1 N3 175.01(11) 6 7 ?
N1 Nd1 N3 107.85(12) . 7 ?
N1 Nd1 N3 75.75(13) 7 7 ?
N1 Nd1 N3 116.32(12) 4 7 ?
N3 Nd1 N3 67.75(9) . 7 ?
N1 Nd1 N3 75.75(13) 6 6 ?
N1 Nd1 N3 116.32(12) . 6 ?
N1 Nd1 N3 175.01(11) 7 6 ?
N1 Nd1 N3 107.85(12) 4 6 ?
N3 Nd1 N3 67.75(10) . 6 ?
N3 Nd1 N3 104.0(2) 7 6 ?
N1 Nd1 N3 116.32(12) 6 4 ?
N1 Nd1 N3 175.01(11) . 4 ?
N1 Nd1 N3 107.85(12) 7 4 ?
N1 Nd1 N3 75.74(13) 4 4 ?
N3 Nd1 N3 104.0(2) . 4 ?
N3 Nd1 N3 67.75(10) 7 4 ?
N3 Nd1 N3 67.75(9) 6 4 ?
C8 N1 C1 107.5(4) . . ?
C8 N1 Nd1 122.9(3) . . ?
C1 N1 Nd1 121.9(3) . . ?
C8 N2 C1 123.6(4) 6 . ?
C16 N3 C9 107.5(4) . . ?
C16 N3 Nd1 123.0(3) . . ?
C9 N3 Nd1 123.0(3) . . ?
C9 N4 C16 123.7(4) . 7 ?
C17 N5 C17 70.2(8) 6 . ?
C17 N5 C17 70.2(8) 6 4 ?
C17 N5 C17 108.8(16) . 4 ?
C17 N5 C17 108.8(16) 6 7 ?
C17 N5 C17 70.2(8) . 7 ?
C17 N5 C17 70.2(8) 4 7 ?
C17 N5 C17' 176.5(15) 6 7 ?
C17 N5 C17' 111.5(12) . 7 ?
C17 N5 C17' 106.3(15) 4 7 ?
C17 N5 C17' 69.5(11) 7 7 ?
C17 N5 C17' 106.3(15) 6 4 ?
C17 N5 C17' 176.5(15) . 4 ?
C17 N5 C17' 69.4(11) 4 4 ?
C17 N5 C17' 111.5(12) 7 4 ?
C17' N5 C17' 72.0(9) 7 4 ?
C17 N5 C17' 69.5(11) 6 6 ?
C17 N5 C17' 106.3(15) . 6 ?
C17 N5 C17' 111.5(12) 4 6 ?
C17 N5 C17' 176.5(14) 7 6 ?
C17' N5 C17' 112.5(19) 7 6 ?
C17' N5 C17' 72.0(9) 4 6 ?
C17 N5 C17' 111.5(12) 6 . ?
C17 N5 C17' 69.5(11) . . ?
C17 N5 C17' 176.5(14) 4 . ?
C17 N5 C17' 106.3(15) 7 . ?
C17' N5 C17' 72.0(9) 7 . ?
C17' N5 C17' 112.5(19) 4 . ?
C17' N5 C17' 72.0(9) 6 . ?
N2 C1 N1 127.6(4) . . ?
N2 C1 C2 122.4(4) . . ?
N1 C1 C2 109.9(4) . . ?
C3 C2 C7 120.9(5) . . ?
C3 C2 C1 132.6(5) . . ?
C7 C2 C1 106.4(4) . . ?
C4 C3 C2 118.1(5) . . ?
C3 C4 C5 121.1(5) . . ?
C6 C5 C4 121.1(5) . . ?
C7 C6 C5 117.8(5) . . ?
C6 C7 C2 120.9(5) . . ?
C6 C7 C8 132.9(5) . . ?
C2 C7 C8 106.0(4) . . ?
N2 C8 N1 127.3(4) 7 . ?
N2 C8 C7 122.6(4) 7 . ?
N1 C8 C7 110.0(4) . . ?
N4 C9 N3 127.2(4) . . ?
N4 C9 C10 122.7(4) . . ?
N3 C9 C10 109.9(4) . . ?
C11 C10 C15 121.9(5) . . ?
C11 C10 C9 132.1(5) . . ?
C15 C10 C9 106.0(4) . . ?
C10 C11 C12 117.2(6) . . ?
C13 C12 C11 121.7(6) . . ?
C12 C13 C14 121.8(6) . . ?
C13 C14 C15 117.1(6) . . ?
C10 C15 C14 120.5(5) . . ?
C10 C15 C16 106.5(4) . . ?
C14 C15 C16 132.9(5) . . ?
N4 C16 N3 128.1(4) 6 . ?
N4 C16 C15 121.7(4) 6 . ?
N3 C16 C15 110.0(4) . . ?
N5 C17 C18 109.4(9) . . ?
N5 C17 C18' 105.5(14) . . ?
N5 C17 C17' 55.4(7) . . ?
C18 C17 C17' 56.8(10) . . ?
C18' C17 C17' 53.9(9) . . ?
N5 C17 C17 54.9(4) . 6 ?
C18 C17 C17 143.1(17) . 6 ?
C18' C17 C17 108.9(18) . 6 ?
C17' C17 C17 92.5(10) . 6 ?
N5 C17 C17 54.9(4) . 7 ?
C18 C17 C17 107.6(20) . 7 ?
C18' C17 C17 137.7(15) . 7 ?
C17' C17 C17 88.8(10) . 7 ?
C17 C17 C17 90.000(4) 6 7 ?
C18' C17' N5 110.0(9) . . ?
N5 C17' C18 107.8(16) . . ?
C18' C17' C17 59.0(10) . . ?
N5 C17' C17 55.2(7) . . ?
C18 C17' C17 55.4(10) . . ?
C18' C17' C17' 145.5(20) . 7 ?
N5 C17' C17' 54.0(5) . 7 ?
C18 C17' C17' 111.4(23) . 7 ?
C17 C17' C17' 91.0(9) . 7 ?
C18' C17' C17' 104.0(24) . 6 ?
N5 C17' C17' 54.0(5) . 6 ?
C18 C17' C17' 135.7(19) . 6 ?
C17 C17' C17' 87.4(11) . 6 ?
C17' C17' C17' 90.000(5) 7 6 ?
C19 C18 C17 108.9(17) . . ?
C19 C18 C17' 104.9(18) . . ?
C17 C18 C17' 67.8(9) . . ?
C18 C19 C20 111.4(9) . . ?
C19' C18' C17' 107.7(19) . . ?
C19' C18' C17 104.9(16) . . ?
C17' C18' C17 67.1(10) . . ?
C18' C19' C20 108.9(9) . . ?

loop_
_geom_bond_atom_site_label_1
_geom_bond_atom_site_label_2
_geom_bond_distance
_geom_bond_site_symmetry_2
_geom_bond_publ_flag
Nd1 N1 2.509(4) 6 ?
Nd1 N1 2.509(4) . ?
Nd1 N1 2.509(4) 7 ?
Nd1 N1 2.509(4) 4 ?
Nd1 N3 2.523(4) . ?
Nd1 N3 2.523(4) 7 ?
Nd1 N3 2.523(4) 6 ?
Nd1 N3 2.523(4) 4 ?
N1 C8 1.363(6) . ?
N1 C1 1.376(6) . ?
N2 C8 1.341(6) 6 ?
N2 C1 1.345(6) . ?
N3 C16 1.363(6) . ?
N3 C9 1.374(6) . ?
N4 C9 1.333(6) . ?
N4 C16 1.342(6) 7 ?
N5 C17 1.515(10) 6 ?
N5 C17 1.515(10) . ?
N5 C17 1.515(10) 4 ?
N5 C17 1.515(10) 7 ?
N5 C17' 1.520(10) 7 ?
N5 C17' 1.520(10) 4 ?
N5 C17' 1.520(10) 6 ?
N5 C17' 1.520(10) . ?
C1 C2 1.452(6) . ?
C2 C3 1.390(7) . ?
C2 C7 1.395(7) . ?
C3 C4 1.371(8) . ?
C4 C5 1.397(9) . ?
C5 C6 1.385(8) . ?
C6 C7 1.384(7) . ?
C7 C8 1.462(6) . ?
C8 N2 1.341(6) 7 ?
C9 C10 1.456(7) . ?
C10 C11 1.386(7) . ?
C10 C15 1.393(7) . ?
C11 C12 1.386(9) . ?
C12 C13 1.371(10) . ?
C13 C14 1.396(9) . ?
C14 C15 1.398(7) . ?
C15 C16 1.452(6) . ?
C16 N4 1.341(6) 6 ?
C17 C18 1.537(10) . ?
C17 C18' 1.61(3) . ?
C17 C17' 1.73(3) . ?
C17 C17 1.74(2) 6 ?
C17 C17 1.74(2) 7 ?
C17' C18' 1.516(10) . ?
C17' C18 1.56(3) . ?
C17' C17' 1.79(2) 7 ?
C17' C17' 1.79(2) 6 ?
C18 C19 1.503(10) . ?
C19 C20 1.510(10) . ?
C18' C19' 1.512(10) . ?
C19' C20 1.518(10) . ?
